data_1506811
loop_
_publ_author_name
'Barkigia, Kathleen M.'
'Renner, Mark W.'
'Senge, Mathias O.'
'Fajer, Jack'

_publ_section_title
;
 Interplay of Axial Ligation, Hydrogen Bonding, Self-Assembly, and
 Conformational Landscapes in High-Spin Ni(II) Porphyrins
;
_journal_issue 7
_journal_name_full 'The Journal of Physical Chemistry B'
_journal_page_first 2173
_journal_paper_doi 10.1021/jp036398d
_journal_volume 108
_journal_year 2004
_chemical_compound_source 'methylene chloride, pentane'
_chemical_formula_structural 'C36 H40 N8 Ni O8, 2(C4 H6 N2), (C4 H6 N2)'
_chemical_formula_sum 'C48 H58 N14 Ni O8'
_chemical_formula_weight 1017.79
_chemical_name_systematic
; 
 ? 
;
_space_group_IT_number 14
_symmetry_cell_setting monoclinic
_symmetry_space_group_name_Hall '-P 2yn'
_symmetry_space_group_name_H-M 'P 1 21/n 1'
_atom_sites_solution_hydrogens geom
_atom_sites_solution_primary direct
_atom_sites_solution_secondary difmap
_audit_creation_method SHELXL
_cell_angle_alpha 90.00
_cell_angle_beta 103.05(1)
_cell_angle_gamma 90.00
_cell_formula_units_Z 4
_cell_length_a 14.351(2)
_cell_length_b 22.677(2)
_cell_length_c 15.373(2)
_cell_measurement_reflns_used 77945
_cell_measurement_temperature 100(2)
_cell_measurement_theta_max 33.70
_cell_measurement_theta_min 3.74
_cell_volume 4873.7(10)
_computing_cell_refinement Scalepack/Denzo
_computing_data_collection
;
 The data collection is described by J.M. Skinner, J.W. Pflugrath, and R.M.
 Sweet in Proc. of SHARE 80 Winter 1993 Meeting, 1993.
;
_computing_data_reduction Denzo
_computing_molecular_graphics 'SHELXTL-Version 5'
_computing_publication_material 'CIFTAB provided with SHELXS-96'
_computing_structure_refinement 'SHELXL-93 (Sheldrick, 1993)'
_computing_structure_solution 'SIR92 (Altomare et al.)'
_diffrn_ambient_temperature 100(2)
_diffrn_measurement_device 'Brandeis B1 CCD detector'
_diffrn_measurement_method rotation
_diffrn_radiation_monochromator Si(111)
_diffrn_radiation_source 'X-rays from beamline X12C at the NSLS'
_diffrn_radiation_type synchrotron
_diffrn_radiation_wavelength 0.91000
_diffrn_reflns_av_R_equivalents 0.049
_diffrn_reflns_av_sigmaI/netI 0.0422
_diffrn_reflns_limit_h_max 17
_diffrn_reflns_limit_h_min -17
_diffrn_reflns_limit_k_max 27
_diffrn_reflns_limit_k_min -27
_diffrn_reflns_limit_l_max 17
_diffrn_reflns_limit_l_min -18
_diffrn_reflns_number 8440
_diffrn_reflns_theta_max 33.70
_diffrn_reflns_theta_min 3.74
_diffrn_standards_decay_% 'not applicable'
_diffrn_standards_interval_count none
_diffrn_standards_interval_time none
_diffrn_standards_number none
_exptl_absorpt_coefficient_mu 0.467
_exptl_absorpt_correction_type none
_exptl_crystal_colour red
_exptl_crystal_density_diffrn 1.387
_exptl_crystal_description thin
_exptl_crystal_F_000 2144.
_exptl_crystal_size_max 0.13
_exptl_crystal_size_mid 0.13
_exptl_crystal_size_min 0.01
_refine_diff_density_max 1.136
_refine_diff_density_min -0.664
_refine_diff_density_rms 0.078
_refine_ls_extinction_method none
_refine_ls_goodness_of_fit_all 1.070
_refine_ls_goodness_of_fit_ref 1.102
_refine_ls_hydrogen_treatment constr
_refine_ls_matrix_type full
_refine_ls_number_parameters 640
_refine_ls_number_reflns 8438
_refine_ls_number_restraints 0
_refine_ls_restrained_S_all 1.072
_refine_ls_restrained_S_obs 1.102
_refine_ls_R_factor_all 0.0639
_refine_ls_R_factor_gt 0.0578
_refine_ls_shift/esd_mean 0.000
_refine_ls_shift/su_max 0.004
_refine_ls_structure_factor_coef Fsqd
_refine_ls_weighting_details 'calc w=1/[\s^2^(Fo^2^)+(0.0824P)^2^+8.3033P] where P=(Fo^2^+2Fc^2^)/3'
_refine_ls_weighting_scheme calc
_refine_ls_wR_factor_all 0.1627
_refine_ls_wR_factor_ref 0.1566
_reflns_number_gt 7480
_reflns_number_total 8440
_reflns_threshold_expression >2sigma(I)
_cod_data_source_file jp036398dsi20030812_092352.cif
_cod_data_source_block 2
_cod_original_sg_symbol_H-M 'P 21/n'
_cod_database_code 1506811

loop_
_symmetry_equiv_pos_as_xyz
'x, y, z'
'-x+1/2, y+1/2, -z+1/2'
'-x, -y, -z'
'x-1/2, -y-1/2, z-1/2'

loop_
_atom_site_aniso_label
_atom_site_aniso_U_11
_atom_site_aniso_U_22
_atom_site_aniso_U_33
_atom_site_aniso_U_23
_atom_site_aniso_U_13
_atom_site_aniso_U_12
Ni 0.0155(2) 0.0196(2) 0.0197(2) 0.00008(13) 0.0056(2) 0.00064(13)
N21 0.0167(11) 0.0215(11) 0.0212(13) 0.0015(10) 0.0068(10) 0.0017(9)
N22 0.0183(11) 0.0207(11) 0.0203(12) -0.0001(9) 0.0076(10) 0.0013(9)
N23 0.0156(11) 0.0204(11) 0.0183(12) -0.0004(9) 0.0043(10) 0.0012(9)
N24 0.0176(12) 0.0216(12) 0.0225(13) -0.0007(10) 0.0055(10) -0.0002(9)
N1 0.0264(13) 0.0239(13) 0.0304(14) 0.0032(11) 0.0127(12) 0.0033(10)
O1 0.0409(13) 0.0257(11) 0.0374(13) -0.0020(10) 0.0184(11) 0.0065(10)
O2 0.0406(14) 0.0310(12) 0.0356(13) 0.0138(10) 0.0177(11) 0.0070(10)
N2 0.0236(14) 0.0231(13) 0.039(2) -0.0047(11) 0.0162(13) -0.0022(10)
O3 0.0391(14) 0.0385(13) 0.0455(15) 0.0008(11) 0.0278(12) -0.0019(11)
O4 0.0169(11) 0.0337(12) 0.054(2) -0.0056(11) 0.0070(11) 0.0006(9)
N3 0.0248(13) 0.0204(12) 0.033(2) -0.0025(11) 0.0098(12) -0.0011(10)
O5 0.0297(12) 0.0246(11) 0.0389(14) 0.0033(10) 0.0035(11) 0.0039(9)
O6 0.0314(12) 0.0265(11) 0.0374(13) -0.0115(10) 0.0104(11) -0.0075(9)
N4 0.0220(13) 0.0300(14) 0.034(2) 0.0034(12) 0.0110(12) 0.0013(11)
O7 0.0223(11) 0.0395(13) 0.0452(15) 0.0028(11) 0.0065(11) -0.0060(10)
O8 0.0374(14) 0.0430(14) 0.0416(15) -0.0026(11) 0.0236(12) 0.0038(11)
C1 0.0161(13) 0.0267(15) 0.0232(15) -0.0017(12) 0.0068(12) 0.0009(11)
C2 0.0180(14) 0.032(2) 0.022(2) -0.0022(12) 0.0059(12) 0.0050(12)
C3 0.0223(15) 0.0277(15) 0.024(2) -0.0002(12) 0.0086(13) 0.0068(12)
C4 0.0201(14) 0.0224(14) 0.0198(15) 0.0028(11) 0.0074(12) 0.0063(11)
C5 0.0238(15) 0.0186(13) 0.0195(14) 0.0025(11) 0.0078(12) 0.0043(11)
C6 0.0220(14) 0.0198(13) 0.0178(14) 0.0002(11) 0.0088(12) 0.0005(11)
C7 0.0245(15) 0.0213(14) 0.0214(15) 0.0001(11) 0.0100(12) -0.0020(11)
C8 0.0221(14) 0.0247(14) 0.023(2) -0.0003(12) 0.0105(12) -0.0029(11)
C9 0.0154(13) 0.0237(14) 0.0213(15) 0.0005(11) 0.0064(12) -0.0005(11)
C10 0.0155(14) 0.0276(15) 0.024(2) 0.0009(12) 0.0076(12) 0.0002(11)
C11 0.0158(13) 0.0236(14) 0.0226(15) 0.0002(11) 0.0064(12) 0.0019(11)
C12 0.0192(14) 0.0276(15) 0.023(2) -0.0048(12) 0.0066(13) 0.0029(12)
C13 0.0184(14) 0.0250(14) 0.023(2) -0.0038(12) 0.0035(12) 0.0041(11)
C14 0.0179(14) 0.0212(13) 0.0194(15) -0.0022(11) 0.0026(12) 0.0005(11)
C15 0.0203(14) 0.0185(13) 0.0229(15) -0.0010(11) 0.0021(12) 0.0022(11)
C16 0.0184(14) 0.0213(14) 0.0200(15) -0.0013(11) 0.0027(12) -0.0024(11)
C17 0.0234(15) 0.0246(14) 0.022(2) -0.0007(12) 0.0056(13) -0.0053(12)
C18 0.0225(15) 0.0273(15) 0.0199(15) 0.0008(12) 0.0038(12) -0.0032(12)
C19 0.0172(14) 0.0260(15) 0.023(2) -0.0004(12) 0.0061(12) -0.0032(11)
C20 0.0160(14) 0.0280(15) 0.023(2) 0.0001(12) 0.0073(12) 0.0003(11)
C21 0.0187(15) 0.034(2) 0.040(2) 0.0005(14) 0.0066(14) 0.0031(13)
C22 0.025(2) 0.049(2) 0.061(3) 0.000(2) 0.022(2) 0.009(2)
C31 0.025(2) 0.034(2) 0.033(2) 0.0071(14) 0.0091(14) 0.0106(13)
C32 0.037(2) 0.057(2) 0.032(2) 0.014(2) 0.010(2) 0.019(2)
C71 0.031(2) 0.0219(14) 0.032(2) -0.0001(13) 0.0138(14) -0.0035(12)
C72 0.052(2) 0.028(2) 0.052(2) 0.007(2) 0.025(2) -0.006(2)
C81 0.022(2) 0.028(2) 0.038(2) -0.0044(14) 0.0133(14) -0.0052(12)
C82 0.024(2) 0.042(2) 0.036(2) -0.0056(15) 0.0063(15) -0.0034(14)
C121 0.027(2) 0.031(2) 0.041(2) -0.0087(14) 0.019(2) 0.0014(13)
C122 0.022(2) 0.041(2) 0.060(3) -0.018(2) 0.013(2) 0.0012(14)
C131 0.026(2) 0.027(2) 0.038(2) -0.0101(14) 0.0127(14) -0.0003(12)
C132 0.040(2) 0.041(2) 0.040(2) -0.018(2) 0.012(2) -0.005(2)
C171 0.029(2) 0.0225(14) 0.029(2) 0.0017(12) 0.0081(14) -0.0029(12)
C172 0.041(2) 0.026(2) 0.031(2) 0.0021(13) 0.004(2) 0.0011(14)
C181 0.028(2) 0.034(2) 0.036(2) 0.0076(14) 0.0155(15) 0.0002(14)
C182 0.029(2) 0.045(2) 0.055(2) 0.008(2) 0.013(2) -0.011(2)
N1A 0.0201(12) 0.0241(12) 0.0216(13) -0.0001(10) 0.0042(11) 0.0010(10)
N3A 0.037(2) 0.034(2) 0.026(2) -0.0038(11) -0.0044(13) 0.0079(12)
C1A 0.025(2) 0.029(2) 0.024(2) -0.0015(13) 0.0004(13) 0.0017(12)
C2A 0.047(2) 0.039(2) 0.027(2) -0.0076(15) 0.005(2) 0.013(2)
C3A 0.033(2) 0.035(2) 0.022(2) -0.0027(13) 0.0047(14) 0.0078(14)
C4A 0.048(2) 0.054(2) 0.038(2) -0.010(2) -0.020(2) 0.016(2)
N2A 0.0200(12) 0.0214(12) 0.0217(13) -0.0014(9) 0.0059(11) 0.0020(9)
N4A 0.0262(13) 0.0243(12) 0.0238(14) 0.0007(10) 0.0018(11) 0.0005(10)
C5A 0.027(2) 0.0241(15) 0.023(2) 0.0021(12) 0.0045(13) -0.0009(12)
C6A 0.040(2) 0.051(2) 0.025(2) 0.002(2) 0.011(2) -0.010(2)
C7A 0.032(2) 0.055(2) 0.025(2) 0.002(2) 0.010(2) -0.011(2)
C8A 0.035(2) 0.038(2) 0.032(2) 0.0030(15) -0.003(2) -0.0046(15)
N5A 0.077(3) 0.076(3) 0.057(3) -0.014(2) 0.010(2) 0.022(2)
C9A 0.091(4) 0.060(3) 0.092(4) -0.003(3) 0.020(4) -0.009(3)
C10A 0.054(3) 0.092(4) 0.081(4) -0.011(3) 0.002(3) -0.002(3)
C11A 0.123(5) 0.042(3) 0.075(4) -0.028(2) 0.057(4) -0.027(3)
C12A 0.124(6) 0.105(5) 0.054(3) -0.006(3) 0.015(4) 0.052(5)
C13A 0.225(9) 0.098(5) 0.125(6) -0.053(4) 0.136(7) -0.109(6)

loop_
_atom_site_label
_atom_site_type_symbol
_atom_site_fract_x
_atom_site_fract_y
_atom_site_fract_z
_atom_site_U_iso_or_equiv
_atom_site_thermal_displace_type
_atom_site_occupancy
_atom_site_calc_flag
_atom_site_refinement_flags
Ni Ni 0.52893(2) 0.197742(15) 0.61703(2) 0.01800(13) Uani 1 d .
N21 N 0.6397(2) 0.14183(10) 0.6101(2) 0.0194(5) Uani 1 d .
N22 N 0.4467(2) 0.12691(10) 0.6359(2) 0.0193(5) Uani 1 d .
N23 N 0.4217(2) 0.25304(10) 0.6337(2) 0.0180(5) Uani 1 d .
N24 N 0.6099(2) 0.26786(10) 0.5933(2) 0.0204(5) Uani 1 d .
N1 N 0.5809(2) -0.01221(11) 0.6501(2) 0.0259(6) Uani 1 d .
O1 O 0.6075(2) -0.03909(10) 0.5915(2) 0.0331(5) Uani 1 d .
O2 O 0.5687(2) -0.03454(10) 0.7190(2) 0.0343(5) Uani 1 d .
N2 N 0.2103(2) 0.17146(11) 0.6676(2) 0.0271(6) Uani 1 d .
O3 O 0.2034(2) 0.14627(11) 0.7359(2) 0.0382(6) Uani 1 d .
O4 O 0.1424(2) 0.18976(10) 0.6110(2) 0.0350(6) Uani 1 d .
N3 N 0.4845(2) 0.40780(11) 0.6058(2) 0.0256(6) Uani 1 d .
O5 O 0.4222(2) 0.42772(10) 0.5458(2) 0.0317(5) Uani 1 d .
O6 O 0.5366(2) 0.43734(9) 0.6637(2) 0.0314(5) Uani 1 d .
N4 N 0.8437(2) 0.22006(12) 0.5567(2) 0.0278(6) Uani 1 d .
O7 O 0.9042(2) 0.25028(11) 0.6060(2) 0.0359(6) Uani 1 d .
O8 O 0.8560(2) 0.19441(11) 0.4902(2) 0.0383(6) Uani 1 d .
C1 C 0.7301(2) 0.15836(13) 0.6076(2) 0.0216(6) Uani 1 d .
C2 C 0.7979(2) 0.11155(14) 0.6423(2) 0.0237(6) Uani 1 d .
C3 C 0.7456(2) 0.06648(13) 0.6644(2) 0.0240(6) Uani 1 d .
C4 C 0.6458(2) 0.08474(12) 0.6394(2) 0.0203(6) Uani 1 d .
C5 C 0.5640(2) 0.05167(12) 0.6378(2) 0.0202(6) Uani 1 d .
C6 C 0.4691(2) 0.06925(12) 0.6268(2) 0.0192(6) Uani 1 d .
C7 C 0.3827(2) 0.03312(13) 0.6072(2) 0.0217(6) Uani 1 d .
C8 C 0.3096(2) 0.06981(13) 0.6107(2) 0.0225(6) Uani 1 d .
C9 C 0.3512(2) 0.12829(13) 0.6319(2) 0.0198(6) Uani 1 d .
C10 C 0.3074(2) 0.17974(13) 0.6521(2) 0.0218(6) Uani 1 d .
C11 C 0.3412(2) 0.23773(13) 0.6611(2) 0.0203(6) Uani 1 d .
C12 C 0.3008(2) 0.28914(13) 0.6962(2) 0.0229(6) Uani 1 d .
C13 C 0.3576(2) 0.33545(13) 0.6861(2) 0.0223(6) Uani 1 d .
C14 C 0.4307(2) 0.31235(12) 0.6437(2) 0.0198(6) Uani 1 d .
C15 C 0.4986(2) 0.34315(12) 0.6097(2) 0.0210(6) Uani 1 d .
C16 C 0.5767(2) 0.32375(13) 0.5781(2) 0.0201(6) Uani 1 d .
C17 C 0.6384(2) 0.35750(13) 0.5325(2) 0.0233(6) Uani 1 d .
C18 C 0.7115(2) 0.32125(13) 0.5261(2) 0.0234(6) Uani 1 d .
C19 C 0.6935(2) 0.26531(13) 0.5658(2) 0.0217(6) Uani 1 d .
C20 C 0.7494(2) 0.21444(13) 0.5781(2) 0.0219(6) Uani 1 d .
C21 C 0.9054(2) 0.11114(15) 0.6582(2) 0.0308(7) Uani 1 d .
H21A H 0.9326(2) 0.09377(15) 0.7176(2) 0.037 Uiso 1 calc R
H21B H 0.9288(2) 0.15223(15) 0.6585(2) 0.037 Uiso 1 calc R
C22 C 0.9403(3) 0.0761(2) 0.5872(3) 0.0431(9) Uani 1 d .
H22A H 1.0104(3) 0.0770(2) 0.6000(3) 0.065 Uiso 1 calc R
H22B H 0.9146(3) 0.0936(2) 0.5284(3) 0.065 Uiso 1 calc R
H22C H 0.9184(3) 0.0352(2) 0.5874(3) 0.065 Uiso 1 calc R
C31 C 0.7860(2) 0.01312(15) 0.7177(2) 0.0302(7) Uani 1 d .
H31A H 0.8537(2) 0.00796(15) 0.7148(2) 0.036 Uiso 1 calc R
H31B H 0.7502(2) -0.02236(15) 0.6915(2) 0.036 Uiso 1 calc R
C32 C 0.7796(3) 0.0192(2) 0.8155(2) 0.0416(9) Uani 1 d .
H32A H 0.8064(3) -0.0162(2) 0.8486(2) 0.062 Uiso 1 calc R
H32B H 0.7125(3) 0.0236(2) 0.8186(2) 0.062 Uiso 1 calc R
H32C H 0.8159(3) 0.0539(2) 0.8418(2) 0.062 Uiso 1 calc R
C71 C 0.3721(2) -0.03051(13) 0.5792(2) 0.0270(7) Uani 1 d .
H71A H 0.4313(2) -0.04320(13) 0.5617(2) 0.032 Uiso 1 calc R
H71B H 0.3189(2) -0.03378(13) 0.5258(2) 0.032 Uiso 1 calc R
C72 C 0.3530(3) -0.0723(2) 0.6500(3) 0.0419(9) Uani 1 d .
H72A H 0.3470(3) -0.1126(2) 0.6265(3) 0.063 Uiso 1 calc R
H72B H 0.2935(3) -0.0609(2) 0.6667(3) 0.063 Uiso 1 calc R
H72C H 0.4061(3) -0.0703(2) 0.7027(3) 0.063 Uiso 1 calc R
C81 C 0.2054(2) 0.05420(14) 0.5813(2) 0.0286(7) Uani 1 d .
H81A H 0.1703(2) 0.07092(14) 0.6242(2) 0.034 Uiso 1 calc R
H81B H 0.1982(2) 0.01078(14) 0.5816(2) 0.034 Uiso 1 calc R
C82 C 0.1620(2) 0.0777(2) 0.4879(2) 0.0340(8) Uani 1 d .
H82A H 0.0942(2) 0.0668(2) 0.4708(2) 0.051 Uiso 1 calc R
H82B H 0.1958(2) 0.0607(2) 0.4452(2) 0.051 Uiso 1 calc R
H82C H 0.1680(2) 0.1208(2) 0.4877(2) 0.051 Uiso 1 calc R
C121 C 0.2170(2) 0.29333(15) 0.7394(2) 0.0312(7) Uani 1 d .
H121 H 0.2351(2) 0.31839(15) 0.7934(2) 0.037 Uiso 1 calc R
H121 H 0.2023(2) 0.25347(15) 0.7589(2) 0.037 Uiso 1 calc R
C122 C 0.1276(2) 0.3186(2) 0.6788(3) 0.0408(9) Uani 1 d .
H122 H 0.0760(2) 0.3201(2) 0.7109(3) 0.061 Uiso 1 calc R
H11B H 0.1082(2) 0.2935(2) 0.6258(3) 0.061 Uiso 1 calc R
H122 H 0.1410(2) 0.3585(2) 0.6603(3) 0.061 Uiso 1 calc R
C131 C 0.3498(2) 0.39613(14) 0.7230(2) 0.0293(7) Uani 1 d .
H131 H 0.2836(2) 0.40257(14) 0.7300(2) 0.035 Uiso 1 calc R
H131 H 0.3634(2) 0.42589(14) 0.6804(2) 0.035 Uiso 1 calc R
C132 C 0.4199(3) 0.4042(2) 0.8137(3) 0.0400(9) Uani 1 d .
H132 H 0.4132(3) 0.4441(2) 0.8361(3) 0.060 Uiso 1 calc R
H132 H 0.4855(3) 0.3985(2) 0.8067(3) 0.060 Uiso 1 calc R
H132 H 0.4058(3) 0.3752(2) 0.8563(3) 0.060 Uiso 1 calc R
C171 C 0.6198(2) 0.41660(13) 0.4871(2) 0.0265(7) Uani 1 d .
H171 H 0.6811(2) 0.43433(13) 0.4814(2) 0.032 Uiso 1 calc R
H171 H 0.5899(2) 0.44332(13) 0.5239(2) 0.032 Uiso 1 calc R
C172 C 0.5536(3) 0.40998(14) 0.3944(2) 0.0331(7) Uani 1 d .
H172 H 0.5423(3) 0.44879(14) 0.3659(2) 0.050 Uiso 1 calc R
H172 H 0.4925(3) 0.39295(14) 0.4002(2) 0.050 Uiso 1 calc R
H172 H 0.5836(3) 0.38397(14) 0.3578(2) 0.050 Uiso 1 calc R
C181 C 0.7916(2) 0.33882(15) 0.4836(2) 0.0317(7) Uani 1 d .
H181 H 0.7651(2) 0.36120(15) 0.4283(2) 0.038 Uiso 1 calc R
H181 H 0.8225(2) 0.30286(15) 0.4669(2) 0.038 Uiso 1 calc R
C182 C 0.8669(3) 0.3766(2) 0.5455(3) 0.0427(9) Uani 1 d .
H182 H 0.9177(3) 0.3870(2) 0.5150(3) 0.064 Uiso 1 calc R
H182 H 0.8944(3) 0.3544(2) 0.5999(3) 0.064 Uiso 1 calc R
H182 H 0.8370(3) 0.4127(2) 0.5613(3) 0.064 Uiso 1 calc R
N1A N 0.5879(2) 0.20617(11) 0.7584(2) 0.0220(5) Uani 1 d .
N3A N 0.6898(2) 0.19935(12) 0.8887(2) 0.0342(7) Uani 1 d .
C1A C 0.6707(2) 0.18489(14) 0.8021(2) 0.0268(7) Uani 1 d .
H1 H 0.7121(2) 0.16197(14) 0.7753(2) 0.032 Uiso 1 calc R
C2A C 0.6140(3) 0.2318(2) 0.9017(2) 0.0382(8) Uani 1 d .
H2 H 0.6062(3) 0.2483(2) 0.9565(2) 0.046 Uiso 1 calc R
C3A C 0.5525(2) 0.23592(15) 0.8217(2) 0.0306(7) Uani 1 d .
H3 H 0.4933(2) 0.25644(15) 0.8107(2) 0.037 Uiso 1 calc R
C4A C 0.7746(3) 0.1818(2) 0.9553(3) 0.0515(11) Uani 1 d .
H4A H 0.7713(3) 0.1981(2) 1.0136(3) 0.077 Uiso 1 calc R
H4B H 0.8319(3) 0.1968(2) 0.9381(3) 0.077 Uiso 1 calc R
H4C H 0.7777(3) 0.1387(2) 0.9592(3) 0.077 Uiso 1 calc R
N2A N 0.4671(2) 0.19502(10) 0.4753(2) 0.0209(5) Uani 1 d .
N4A N 0.3592(2) 0.18419(11) 0.3495(2) 0.0254(6) Uani 1 d .
C5A C 0.3841(2) 0.17202(13) 0.4367(2) 0.0248(6) Uani 1 d .
H5 H 0.3460(2) 0.14928(13) 0.4673(2) 0.030 Uiso 1 calc R
C6A C 0.4307(3) 0.2174(2) 0.3299(2) 0.0383(8) Uani 1 d .
H6 H 0.4340(3) 0.2326(2) 0.2731(2) 0.046 Uiso 1 calc R
C7A C 0.4962(3) 0.2244(2) 0.4075(2) 0.0367(8) Uani 1 d .
H7 H 0.5538(3) 0.2464(2) 0.4144(2) 0.044 Uiso 1 calc R
C8A C 0.2740(3) 0.1640(2) 0.2867(2) 0.0367(8) Uani 1 d .
H8A H 0.2737(3) 0.1795(2) 0.2271(2) 0.055 Uiso 1 calc R
H8B H 0.2171(3) 0.1780(2) 0.3056(2) 0.055 Uiso 1 calc R
H8C H 0.2736(3) 0.1208(2) 0.2848(2) 0.055 Uiso 1 calc R
N5A N 0.4502(3) 0.0405(2) 0.8686(3) 0.0709(12) Uani 1 d .
C9A C 0.4376(5) -0.0148(3) 0.8987(4) 0.081(2) Uani 1 d .
C10A C 0.3448(4) -0.0232(3) 0.8850(4) 0.078(2) Uani 1 d .
C11A C 0.3101(5) 0.0217(2) 0.8514(4) 0.074(2) Uani 1 d .
C12A C 0.3664(6) 0.0652(3) 0.8373(4) 0.095(2) Uani 1 d .
C13A C 0.5327(7) 0.0743(3) 0.8782(5) 0.134(4) Uani 1 d .
H13C H 0.5888(7) 0.0498(3) 0.9020(5) 0.201 Uiso 1 calc R
H13B H 0.5303(7) 0.1070(3) 0.9193(5) 0.201 Uiso 1 calc R
H13C H 0.5370(7) 0.0901(3) 0.8199(5) 0.201 Uiso 1 calc R

loop_
_atom_type_symbol
_atom_type_description
_atom_type_scat_dispersion_real
_atom_type_scat_dispersion_imag
_atom_type_scat_source
C C 0.0050 0.0028 ftp://pfweis.kek.jp/pub/Sasaki-table/fpwide.tbl
H H 0.0000 0.0000 ftp://pfweis.kek.jp/pub/Sasaki-table/fpwide.tbl
N N 0.0091 0.0057 ftp://pfweis.kek.jp/pub/Sasaki-table/fpwide.tbl
O O 0.0157 0.0104 ftp://pfweis.kek.jp/pub/Sasaki-table/fpwide.tbl
Ni Ni 0.1627 1.7200 ftp://pfweis.kek.jp/pub/Sasaki-table/fpwide.tbl

loop_
_geom_angle_atom_site_label_1
_geom_angle_atom_site_label_2
_geom_angle_atom_site_label_3
_geom_angle
N23 Ni N24 91.11(9)
N23 Ni N22 89.38(9)
N24 Ni N22 177.91(9)
N23 Ni N21 175.88(9)
N24 Ni N21 89.60(9)
N22 Ni N21 90.05(9)
N23 Ni N1A 87.37(9)
N24 Ni N1A 90.10(10)
N22 Ni N1A 91.96(9)
N21 Ni N1A 88.57(9)
N23 Ni N2A 89.69(9)
N24 Ni N2A 87.87(9)
N22 Ni N2A 90.10(9)
N21 Ni N2A 94.39(9)
N1A Ni N2A 176.40(9)
C1 N21 C4 106.3(2)
C1 N21 Ni 125.9(2)
C4 N21 Ni 124.0(2)
C9 N22 C6 106.1(2)
C9 N22 Ni 125.6(2)
C6 N22 Ni 125.5(2)
C14 N23 C11 106.5(2)
C14 N23 Ni 124.6(2)
C11 N23 Ni 126.7(2)
C16 N24 C19 106.6(2)
C16 N24 Ni 124.4(2)
C19 N24 Ni 126.7(2)
O1 N1 O2 124.3(3)
O1 N1 C5 117.8(2)
O2 N1 C5 117.8(2)
O3 N2 O4 124.5(3)
O3 N2 C10 117.5(3)
O4 N2 C10 118.1(3)
O5 N3 O6 124.8(3)
O5 N3 C15 117.9(3)
O6 N3 C15 117.2(3)
O8 N4 O7 124.6(3)
O8 N4 C20 117.4(3)
O7 N4 C20 118.0(3)
N21 C1 C20 121.3(3)
N21 C1 C2 110.6(3)
C20 C1 C2 128.0(3)
C3 C2 C1 106.2(3)
C3 C2 C21 124.0(3)
C1 C2 C21 129.7(3)
C2 C3 C4 106.6(3)
C2 C3 C31 125.2(3)
C4 C3 C31 127.4(3)
N21 C4 C5 121.0(3)
N21 C4 C3 110.0(2)
C5 C4 C3 128.9(3)
C4 C5 C6 130.4(3)
C4 C5 N1 114.4(2)
C6 C5 N1 115.2(3)
N22 C6 C5 120.7(3)
N22 C6 C7 110.5(2)
C5 C6 C7 128.8(3)
C8 C7 C6 106.1(2)
C8 C7 C71 125.0(3)
C6 C7 C71 128.6(3)
C7 C8 C9 106.6(3)
C7 C8 C81 124.9(3)
C9 C8 C81 127.6(3)
N22 C9 C10 120.7(3)
N22 C9 C8 110.3(2)
C10 C9 C8 128.9(3)
C9 C10 C11 130.3(3)
C9 C10 N2 114.7(2)
C11 C10 N2 115.0(2)
N23 C11 C10 120.6(2)
N23 C11 C12 110.3(2)
C10 C11 C12 129.1(3)
C13 C12 C11 106.0(2)
C13 C12 C121 124.2(3)
C11 C12 C121 129.7(3)
C12 C13 C14 106.6(2)
C12 C13 C131 124.5(3)
C14 C13 C131 128.6(3)
N23 C14 C15 120.7(3)
N23 C14 C13 110.4(2)
C15 C14 C13 128.7(3)
C16 C15 C14 131.3(3)
C16 C15 N3 114.4(2)
C14 C15 N3 114.3(2)
N24 C16 C15 121.0(3)
N24 C16 C17 110.2(2)
C15 C16 C17 128.7(3)
C18 C17 C16 106.2(3)
C18 C17 C171 124.5(3)
C16 C17 C171 128.6(3)
C17 C18 C19 106.6(3)
C17 C18 C181 123.6(3)
C19 C18 C181 129.8(3)
N24 C19 C20 120.9(3)
N24 C19 C18 110.2(3)
C20 C19 C18 128.9(3)
C19 C20 C1 130.3(3)
C19 C20 N4 115.4(3)
C1 C20 N4 114.3(3)
C2 C21 C22 112.2(3)
C3 C31 C32 111.2(3)
C7 C71 C72 114.7(3)
C8 C81 C82 111.5(3)
C12 C121 C122 113.7(3)
C13 C131 C132 111.3(3)
C17 C171 C172 110.6(3)
C18 C181 C182 112.4(3)
C1A N1A C3A 104.7(3)
C1A N1A Ni 125.8(2)
C3A N1A Ni 129.4(2)
C1A N3A C2A 106.7(3)
C1A N3A C4A 125.6(3)
C2A N3A C4A 127.6(3)
N1A C1A N3A 112.1(3)
C3A C2A N3A 106.4(3)
C2A C3A N1A 110.1(3)
C5A N2A C7A 104.4(3)
C5A N2A Ni 126.3(2)
C7A N2A Ni 128.5(2)
C5A N4A C6A 107.0(3)
C5A N4A C8A 126.6(3)
C6A N4A C8A 126.3(3)
N2A C5A N4A 112.4(3)
C7A C6A N4A 106.1(3)
C6A C7A N2A 110.0(3)
C12A N5A C9A 109.6(6)
C12A N5A C13A 119.3(7)
C9A N5A C13A 130.3(6)
C10A C9A N5A 106.7(6)
C11A C10A C9A 104.6(6)
C10A C11A C12A 119.6(7)
N5A C12A C11A 99.4(6)

loop_
_geom_bond_atom_site_label_1
_geom_bond_atom_site_label_2
_geom_bond_distance
Ni N23 2.045(2)
Ni N24 2.050(2)
Ni N22 2.052(2)
Ni N21 2.055(2)
Ni N1A 2.155(3)
Ni N2A 2.160(3)
N21 C1 1.359(4)
N21 C4 1.367(4)
N22 C9 1.358(4)
N22 C6 1.361(4)
N23 C14 1.356(4)
N23 C11 1.361(3)
N24 C16 1.355(4)
N24 C19 1.361(4)
N1 O1 1.219(3)
N1 O2 1.221(3)
N1 C5 1.474(4)
N2 O3 1.218(4)
N2 O4 1.223(4)
N2 C10 1.478(4)
N3 O5 1.217(4)
N3 O6 1.224(3)
N3 C15 1.479(4)
N4 O8 1.222(4)
N4 O7 1.225(4)
N4 C20 1.468(4)
C1 C20 1.399(4)
C1 C2 1.457(4)
C2 C3 1.356(4)
C2 C21 1.506(4)
C3 C4 1.457(4)
C3 C31 1.502(4)
C4 C5 1.389(4)
C5 C6 1.392(4)
C6 C7 1.459(4)
C7 C8 1.350(4)
C7 C71 1.504(4)
C8 C9 1.461(4)
C8 C81 1.503(4)
C9 C10 1.393(4)
C10 C11 1.398(4)
C11 C12 1.459(4)
C12 C13 1.360(4)
C12 C121 1.502(4)
C13 C14 1.452(4)
C13 C131 1.502(4)
C14 C15 1.394(4)
C15 C16 1.391(4)
C16 C17 1.462(4)
C17 C18 1.354(4)
C17 C171 1.506(4)
C18 C19 1.455(4)
C18 C181 1.499(4)
C19 C20 1.393(4)
C21 C22 1.523(5)
C31 C32 1.532(5)
C71 C72 1.514(4)
C81 C82 1.527(5)
C121 C122 1.518(5)
C131 C132 1.536(5)
C171 C172 1.531(5)
C181 C182 1.531(5)
N1A C1A 1.318(4)
N1A C3A 1.372(4)
N3A C1A 1.337(4)
N3A C2A 1.365(4)
N3A C4A 1.458(5)
C2A C3A 1.345(5)
N2A C5A 1.313(4)
N2A C7A 1.379(4)
N4A C5A 1.335(4)
N4A C6A 1.361(4)
N4A C8A 1.452(4)
C6A C7A 1.352(5)
N5A C12A 1.316(8)
N5A C9A 1.362(7)
N5A C13A 1.391(8)
C9A C10A 1.314(8)
C10A C11A 1.199(8)
C11A C12A 1.323(9)
